data_4031853
loop_
_publ_author_name
'Sun, Zuo-Bang'
'Guo, Man'
'Zhao, Cui-Hua'

_publ_section_title
;
 Synthesis and Properties of Benzothieno[b]-Fused BODIPY Dyes.
;
_journal_issue 1
_journal_name_full 'The Journal of organic chemistry'
_journal_page_first 229
_journal_page_last 237
_journal_paper_doi 10.1021/acs.joc.5b02531
_journal_volume 81
_journal_year 2016
_chemical_formula_sum 'C21 H13 B F2 N2 S'
_chemical_formula_weight 374.20
_chemical_name_systematic
; 
 ? 
;
_space_group_crystal_system triclinic
_space_group_IT_number 2
_space_group_name_Hall '-P 1'
_space_group_name_H-M_alt 'P -1'
_symmetry_space_group_name_Hall '-P 1'
_symmetry_space_group_name_H-M 'P -1'
_atom_sites_solution_hydrogens geom
_atom_sites_solution_primary direct
_atom_sites_solution_secondary difmap
_audit_creation_method SHELXL-97
_cell_angle_alpha 110.676(10)
_cell_angle_beta 107.928(11)
_cell_angle_gamma 90.914(12)
_cell_formula_units_Z 2
_cell_length_a 8.043(9)
_cell_length_b 10.839(12)
_cell_length_c 11.074(12)
_cell_measurement_temperature 298(2)
_cell_volume 850.9(16)
_computing_structure_refinement 'SHELXL-97 (Sheldrick, 1997)'
_computing_structure_solution 'SHELXS-97 (Sheldrick, 1990)'
_diffrn_ambient_temperature 298(2)
_diffrn_measured_fraction_theta_full 0.963
_diffrn_measured_fraction_theta_max 0.963
_diffrn_measurement_device_type 'Bruker APEX-II CCD'
_diffrn_radiation_monochromator graphite
_diffrn_radiation_source 'fine-focus sealed tube'
_diffrn_radiation_type MoK\a
_diffrn_radiation_wavelength 0.71000
_diffrn_reflns_av_R_equivalents 0.0361
_diffrn_reflns_av_sigmaI/netI 0.0410
_diffrn_reflns_limit_h_max 9
_diffrn_reflns_limit_h_min -9
_diffrn_reflns_limit_k_max 12
_diffrn_reflns_limit_k_min -12
_diffrn_reflns_limit_l_max 13
_diffrn_reflns_limit_l_min -13
_diffrn_reflns_number 7259
_diffrn_reflns_theta_full 25.00
_diffrn_reflns_theta_max 25.00
_diffrn_reflns_theta_min 2.69
_exptl_absorpt_coefficient_mu 0.219
_exptl_absorpt_correction_T_max 0.9827
_exptl_absorpt_correction_T_min 0.9742
_exptl_absorpt_correction_type multi-scan
_exptl_crystal_colour green
_exptl_crystal_density_diffrn 1.460
_exptl_crystal_density_method 'not measured'
_exptl_crystal_description needle
_exptl_crystal_F_000 384
_exptl_crystal_size_max 0.12
_exptl_crystal_size_mid 0.10
_exptl_crystal_size_min 0.08
_refine_diff_density_max 0.475
_refine_diff_density_min -0.480
_refine_diff_density_rms 0.141
_refine_ls_extinction_coef 0.070(9)
_refine_ls_extinction_expression Fc^*^=kFc[1+0.001xFc^2^\l^3^/sin(2\q)]^-1/4^
_refine_ls_extinction_method SHELXL
_refine_ls_goodness_of_fit_ref 1.117
_refine_ls_hydrogen_treatment mixed
_refine_ls_matrix_type full
_refine_ls_number_parameters 245
_refine_ls_number_reflns 2897
_refine_ls_number_restraints 0
_refine_ls_restrained_S_all 1.117
_refine_ls_R_factor_all 0.0674
_refine_ls_R_factor_gt 0.0509
_refine_ls_shift/su_max 0.001
_refine_ls_shift/su_mean 0.000
_refine_ls_structure_factor_coef Fsqd
_refine_ls_weighting_details 'calc w=1/[\s^2^(Fo^2^)+(0.0871P)^2^+0.2380P] where P=(Fo^2^+2Fc^2^)/3'
_refine_ls_weighting_scheme calc
_refine_ls_wR_factor_gt 0.1340
_refine_ls_wR_factor_ref 0.1521
_reflns_number_gt 2234
_reflns_number_total 2897
_reflns_threshold_expression >2sigma(I)
_cod_data_source_file jo5b02531_si_004.cif
_cod_data_source_block p
_cod_database_code 4031853

loop_
_symmetry_equiv_pos_as_xyz
'x, y, z'
'-x, -y, -z'

loop_
_atom_site_label
_atom_site_type_symbol
_atom_site_fract_x
_atom_site_fract_y
_atom_site_fract_z
_atom_site_U_iso_or_equiv
_atom_site_adp_type
_atom_site_occupancy
_atom_site_symmetry_multiplicity
_atom_site_calc_flag
_atom_site_refinement_flags
S1 S 1.20408(9) 1.16902(6) 0.41096(7) 0.0401(3) Uani 1 1 d .
F1 F 1.4063(2) 0.88990(16) 0.19921(16) 0.0540(5) Uani 1 1 d .
F2 F 1.3313(2) 1.06458(15) 0.13815(18) 0.0577(5) Uani 1 1 d .
N2 N 1.2117(3) 0.8417(2) -0.0287(2) 0.0375(5) Uani 1 1 d .
N1 N 1.1094(3) 0.94029(19) 0.1682(2) 0.0349(5) Uani 1 1 d .
C2 C 1.0287(4) 1.2934(3) 0.5960(3) 0.0421(7) Uani 1 1 d .
H1 H 1.1235 1.3616 0.6444 0.050 Uiso 1 1 calc R
C3 C 0.8830(4) 1.2950(3) 0.6375(3) 0.0460(7) Uani 1 1 d .
H2 H 0.8798 1.3650 0.7149 0.055 Uiso 1 1 calc R
C4 C 0.7421(4) 1.1939(3) 0.5654(3) 0.0440(7) Uani 1 1 d .
H3 H 0.6459 1.1960 0.5956 0.053 Uiso 1 1 calc R
C5 C 0.7422(4) 1.0898(3) 0.4493(3) 0.0391(6) Uani 1 1 d .
H4 H 0.6461 1.0228 0.4006 0.047 Uiso 1 1 calc R
C6 C 0.8876(4) 1.0859(2) 0.4056(2) 0.0336(6) Uani 1 1 d .
C1 C 1.0302(4) 1.1878(2) 0.4805(2) 0.0359(6) Uani 1 1 d .
C8 C 0.9183(4) 0.9904(2) 0.2874(2) 0.0346(6) Uani 1 1 d .
C7 C 1.0816(4) 1.0262(2) 0.2792(2) 0.0339(6) Uani 1 1 d .
C9 C 0.8408(4) 0.8751(2) 0.1751(2) 0.0341(6) Uani 1 1 d .
H9 H 0.7314 0.8272 0.1526 0.041 Uiso 1 1 calc R
C10 C 0.9586(4) 0.8434(2) 0.1005(2) 0.0338(6) Uani 1 1 d .
C11 C 0.9392(4) 0.7441(2) -0.0260(2) 0.0338(6) Uani 1 1 d .
C16 C 0.7907(4) 0.6339(2) -0.0911(2) 0.0344(6) Uani 1 1 d .
C17 C 0.7735(4) 0.5519(3) -0.0222(3) 0.0417(7) Uani 1 1 d .
H13 H 0.8494 0.5716 0.0667 0.050 Uiso 1 1 calc R
C18 C 0.6460(4) 0.4422(3) -0.0835(3) 0.0479(7) Uani 1 1 d .
H14 H 0.6369 0.3872 -0.0369 0.057 Uiso 1 1 calc R
C19 C 0.5325(4) 0.4142(3) -0.2136(3) 0.0484(8) Uani 1 1 d .
H15 H 0.4465 0.3397 -0.2558 0.058 Uiso 1 1 calc R
C20 C 0.5452(4) 0.4954(3) -0.2817(3) 0.0498(8) Uani 1 1 d .
H16 H 0.4667 0.4762 -0.3697 0.060 Uiso 1 1 calc R
C21 C 0.6727(4) 0.6054(3) -0.2218(3) 0.0417(7) Uani 1 1 d .
H17 H 0.6796 0.6604 -0.2688 0.050 Uiso 1 1 calc R
C12 C 1.0637(4) 0.7458(2) -0.0911(2) 0.0345(6) Uani 1 1 d .
C13 C 1.0704(4) 0.6624(3) -0.2199(3) 0.0404(7) Uani 1 1 d .
H19 H 0.9881 0.5895 -0.2841 0.048 Uiso 1 1 calc R
C14 C 1.2211(4) 0.7091(3) -0.2327(3) 0.0453(7) Uani 1 1 d .
H20 H 1.2598 0.6738 -0.3073 0.054 Uiso 1 1 calc R
C15 C 1.3047(4) 0.8181(3) -0.1144(3) 0.0441(7) Uani 1 1 d .
H21 H 1.4106 0.8681 -0.0966 0.053 Uiso 1 1 calc R
B1 B 1.2723(4) 0.9382(3) 0.1222(3) 0.0385(7) Uani 1 1 d .

loop_
_atom_site_aniso_label
_atom_site_aniso_U_11
_atom_site_aniso_U_22
_atom_site_aniso_U_33
_atom_site_aniso_U_23
_atom_site_aniso_U_13
_atom_site_aniso_U_12
S1 0.0405(5) 0.0309(4) 0.0414(4) 0.0042(3) 0.0149(3) -0.0035(3)
F1 0.0405(11) 0.0565(10) 0.0531(10) 0.0114(8) 0.0106(8) 0.0066(8)
F2 0.0644(13) 0.0353(9) 0.0767(12) 0.0106(8) 0.0410(10) -0.0073(8)
N2 0.0374(14) 0.0348(12) 0.0442(12) 0.0126(10) 0.0216(10) 0.0036(10)
N1 0.0368(14) 0.0296(11) 0.0355(11) 0.0054(9) 0.0166(10) -0.0019(10)
C2 0.0444(19) 0.0313(14) 0.0385(14) 0.0027(11) 0.0100(13) 0.0028(12)
C3 0.052(2) 0.0377(15) 0.0386(14) 0.0021(12) 0.0164(14) 0.0108(14)
C4 0.0412(19) 0.0443(16) 0.0434(15) 0.0075(13) 0.0203(13) 0.0086(14)
C5 0.0387(17) 0.0362(14) 0.0383(14) 0.0082(11) 0.0142(12) 0.0031(12)
C6 0.0395(17) 0.0276(12) 0.0314(12) 0.0086(10) 0.0118(11) 0.0041(12)
C1 0.0415(18) 0.0289(13) 0.0353(13) 0.0091(11) 0.0134(12) 0.0049(12)
C8 0.0399(17) 0.0289(13) 0.0352(13) 0.0092(10) 0.0165(12) 0.0024(11)
C7 0.0384(17) 0.0265(12) 0.0349(13) 0.0077(10) 0.0145(12) -0.0002(11)
C9 0.0333(16) 0.0309(13) 0.0357(13) 0.0072(10) 0.0149(11) -0.0019(11)
C10 0.0344(17) 0.0283(12) 0.0343(13) 0.0054(10) 0.0136(12) -0.0027(11)
C11 0.0363(16) 0.0287(13) 0.0368(13) 0.0103(10) 0.0153(12) 0.0053(11)
C16 0.0356(16) 0.0284(12) 0.0369(13) 0.0037(10) 0.0190(12) 0.0039(11)
C17 0.0440(18) 0.0367(14) 0.0420(15) 0.0092(12) 0.0178(13) 0.0014(13)
C18 0.050(2) 0.0367(15) 0.0598(18) 0.0137(13) 0.0277(16) 0.0016(14)
C19 0.0372(19) 0.0324(14) 0.0653(19) 0.0036(13) 0.0210(15) -0.0027(13)
C20 0.0407(19) 0.0423(16) 0.0471(16) 0.0006(13) 0.0074(13) 0.0027(14)
C21 0.0431(18) 0.0366(14) 0.0399(14) 0.0089(12) 0.0128(13) 0.0047(13)
C12 0.0372(17) 0.0297(13) 0.0377(13) 0.0103(11) 0.0169(12) 0.0038(12)
C13 0.0464(19) 0.0357(14) 0.0395(14) 0.0102(11) 0.0195(13) 0.0096(13)
C14 0.052(2) 0.0475(16) 0.0464(15) 0.0167(13) 0.0306(15) 0.0152(14)
C15 0.0442(19) 0.0430(15) 0.0549(17) 0.0191(13) 0.0292(14) 0.0068(13)
B1 0.037(2) 0.0307(15) 0.0468(17) 0.0094(13) 0.0193(15) 0.0007(14)

loop_
_atom_type_symbol
_atom_type_description
_atom_type_scat_dispersion_real
_atom_type_scat_dispersion_imag
_atom_type_scat_source
C C 0.0033 0.0016 'International Tables Vol C Tables 4.2.6.8 and 6.1.1.4'
H H 0.0000 0.0000 'International Tables Vol C Tables 4.2.6.8 and 6.1.1.4'
B B 0.0013 0.0007 'International Tables Vol C Tables 4.2.6.8 and 6.1.1.4'
F F 0.0171 0.0103 'International Tables Vol C Tables 4.2.6.8 and 6.1.1.4'
N N 0.0061 0.0033 'International Tables Vol C Tables 4.2.6.8 and 6.1.1.4'
S S 0.1246 0.1234 'International Tables Vol C Tables 4.2.6.8 and 6.1.1.4'

loop_
_geom_angle_atom_site_label_1
_geom_angle_atom_site_label_2
_geom_angle_atom_site_label_3
_geom_angle
C7 S1 C1 89.27(14)
C15 N2 C12 107.6(2)
C15 N2 B1 126.9(3)
C12 N2 B1 124.5(2)
C7 N1 C10 105.5(2)
C7 N1 B1 129.4(2)
C10 N1 B1 125.0(2)
C3 C2 C1 118.4(3)
C4 C3 C2 120.8(2)
C5 C4 C3 120.8(3)
C4 C5 C6 119.4(3)
C5 C6 C1 119.1(2)
C5 C6 C8 130.0(2)
C1 C6 C8 110.8(2)
C2 C1 C6 121.4(3)
C2 C1 S1 125.0(2)
C6 C1 S1 113.63(19)
C9 C8 C7 106.4(2)
C9 C8 C6 142.1(3)
C7 C8 C6 111.5(2)
N1 C7 C8 112.0(2)
N1 C7 S1 133.2(2)
C8 C7 S1 114.75(19)
C8 C9 C10 107.1(2)
C11 C10 N1 120.1(2)
C11 C10 C9 130.6(3)
N1 C10 C9 109.1(2)
C10 C11 C12 120.1(2)
C10 C11 C16 120.4(2)
C12 C11 C16 119.4(2)
C21 C16 C17 118.6(3)
C21 C16 C11 122.1(2)
C17 C16 C11 119.2(2)
C18 C17 C16 121.0(3)
C19 C18 C17 119.6(3)
C20 C19 C18 120.2(3)
C19 C20 C21 120.9(3)
C20 C21 C16 119.7(3)
N2 C12 C11 121.1(2)
N2 C12 C13 107.5(2)
C11 C12 C13 131.3(3)
C14 C13 C12 107.1(3)
C13 C14 C15 107.4(2)
N2 C15 C14 110.4(3)
F2 B1 F1 109.5(3)
F2 B1 N2 112.1(2)
F1 B1 N2 109.1(2)
F2 B1 N1 110.0(2)
F1 B1 N1 110.2(2)
N2 B1 N1 106.0(2)

loop_
_geom_bond_atom_site_label_1
_geom_bond_atom_site_label_2
_geom_bond_distance
S1 C7 1.722(3)
S1 C1 1.775(3)
F1 B1 1.390(4)
F2 B1 1.375(4)
N2 C15 1.340(3)
N2 C12 1.386(4)
N2 B1 1.541(4)
N1 C7 1.341(3)
N1 C10 1.407(3)
N1 B1 1.542(4)
C2 C3 1.382(4)
C2 C1 1.387(4)
C3 C4 1.382(4)
C4 C5 1.379(4)
C5 C6 1.392(4)
C6 C1 1.397(4)
C6 C8 1.447(3)
C8 C9 1.378(4)
C8 C7 1.402(4)
C9 C10 1.410(4)
C10 C11 1.394(3)
C11 C12 1.406(4)
C11 C16 1.480(4)
C16 C21 1.385(4)
C16 C17 1.390(4)
C17 C18 1.375(4)
C18 C19 1.369(5)
C19 C20 1.367(4)
C20 C21 1.377(4)
C12 C13 1.412(4)
C13 C14 1.372(4)
C14 C15 1.380(4)
